data_4128799
loop_
_publ_author_name
'Strangm\"uller, Stefan'
'Eickhoff, Henrik'
'M\"uller, David'
'Klein, Wilhelm'
'Raudaschl-Sieber, Gabriele'
'Kirchhain, Holger'
'Sedlmeier, Christian'
'Baran, Volodymyr'
'Senyshyn, Anatoliy'
'Deringer, Volker L.'
'van W\"ullen, Leo'
'Gasteiger, Hubert A.'
'F\"assler, Thomas F'

_publ_section_title
;
 Fast Ionic Conductivity in the Most Lithium-Rich Phosphidosilicate
 Li<sub>14</sub>SiP<sub>6</sub>.
;
_journal_issue 36
_journal_name_full 'Journal of the American Chemical Society'
_journal_page_first 14200
_journal_page_last 14209
_journal_paper_doi 10.1021/jacs.9b05301
_journal_volume 141
_journal_year 2019
_chemical_formula_moiety 'P4 Si0.67, 9.33(Li)'
_chemical_formula_sum 'Li2.33 P Si0.17'
_chemical_formula_weight 51.85
_space_group_crystal_system cubic
_space_group_IT_number 225
_space_group_name_Hall '-F 4 2 3'
_space_group_name_H-M_alt 'F m -3 m'
_atom_sites_solution_primary direct
_atom_sites_solution_secondary difmap
_audit_creation_method SHELXL-2014/7
_cell_angle_alpha 90
_cell_angle_beta 90
_cell_angle_gamma 90
_cell_formula_units_Z 4
_cell_length_a 5.9253(7)
_cell_length_b 5.9253(7)
_cell_length_c 5.9253(7)
_cell_measurement_reflns_used 968
_cell_measurement_temperature 123(2)
_cell_measurement_theta_max 75.22
_cell_measurement_theta_min 11.90
_cell_volume 208.03(4)
_computing_cell_refinement 'STOE X-AREA 1.76'
_computing_data_collection 'STOE X-AREA 1.76'
_computing_data_reduction 'STOE X-AREA 1.76'
_computing_molecular_graphics 'DIAMOND 3.2k'
_computing_structure_refinement SHELXL-2014/7
_computing_structure_solution SHELXS-97
_diffrn_ambient_temperature 123(2)
_diffrn_detector STOE
_diffrn_detector_area_resol_mean 5.81
_diffrn_detector_type 'Pilatus 300K'
_diffrn_measured_fraction_theta_full 1.000
_diffrn_measured_fraction_theta_max 0.982
_diffrn_measurement_device_type 'STOE StadiVari'
_diffrn_measurement_method '\w scans'
_diffrn_radiation_collimation '0.6 mm diameter'
_diffrn_radiation_monochromator 'Graded multilayer mirror'
_diffrn_radiation_type 'Mo K\a'
_diffrn_radiation_wavelength 0.71073
_diffrn_reflns_av_R_equivalents 0.0247
_diffrn_reflns_av_unetI/netI 0.0146
_diffrn_reflns_Laue_measured_fraction_full 1.000
_diffrn_reflns_Laue_measured_fraction_max 0.982
_diffrn_reflns_limit_h_max 10
_diffrn_reflns_limit_h_min -10
_diffrn_reflns_limit_k_max 10
_diffrn_reflns_limit_k_min -10
_diffrn_reflns_limit_l_max 10
_diffrn_reflns_limit_l_min -10
_diffrn_reflns_number 554
_diffrn_reflns_point_group_measured_fraction_full 1.000
_diffrn_reflns_point_group_measured_fraction_max 0.982
_diffrn_reflns_theta_full 25.242
_diffrn_reflns_theta_max 40.236
_diffrn_reflns_theta_min 5.963
_diffrn_source 'Genix 3D HF Mo'
_diffrn_source_current 1.000
_diffrn_source_power 0.050
_diffrn_source_voltage 50
_exptl_absorpt_coefficient_mu 0.898
_exptl_absorpt_correction_type none
_exptl_crystal_colour orange-red
_exptl_crystal_density_diffrn 1.655
_exptl_crystal_description block
_exptl_crystal_F_000 97
_exptl_crystal_size_max 0.05
_exptl_crystal_size_mid 0.045
_exptl_crystal_size_min 0.03
_refine_diff_density_max 0.444
_refine_diff_density_min -0.582
_refine_diff_density_rms 0.089
_refine_ls_extinction_method none
_refine_ls_goodness_of_fit_ref 1.182
_refine_ls_hydrogen_treatment undef
_refine_ls_matrix_type full
_refine_ls_number_parameters 4
_refine_ls_number_reflns 54
_refine_ls_number_restraints 0
_refine_ls_restrained_S_all 1.182
_refine_ls_R_factor_all 0.0523
_refine_ls_R_factor_gt 0.0410
_refine_ls_shift/su_max 0.000
_refine_ls_shift/su_mean 0.000
_refine_ls_structure_factor_coef Fsqd
_refine_ls_weighting_details 'w=1/[\s^2^(Fo^2^)+(0.0362P)^2^+0.5916P] where P=(Fo^2^+2Fc^2^)/3'
_refine_ls_weighting_scheme calc
_refine_ls_wR_factor_gt 0.0861
_refine_ls_wR_factor_ref 0.0907
_reflns_number_gt 48
_reflns_number_total 54
_reflns_threshold_expression 'I > 2\s(I)'
_cod_data_source_file ja9b05301_si_002.cif
_cod_data_source_block Li14SiP6
_cod_original_cell_volume 208.03(7)
_cod_database_code 4128799
_shelx_shelxl_version_number 2014/7
_shelx_space_group_comment
;
The symmetry employed for this shelxl refinement is uniquely defined
by the following loop, which should always be used as a source of
symmetry information in preference to the above space-group names.
They are only intended as comments.
;

loop_
_space_group_symop_operation_xyz
'x, y, z'
'-x, -y, z'
'-x, y, -z'
'x, -y, -z'
'z, x, y'
'z, -x, -y'
'-z, -x, y'
'-z, x, -y'
'y, z, x'
'-y, z, -x'
'y, -z, -x'
'-y, -z, x'
'y, x, -z'
'-y, -x, -z'
'y, -x, z'
'-y, x, z'
'x, z, -y'
'-x, z, y'
'-x, -z, -y'
'x, -z, y'
'z, y, -x'
'z, -y, x'
'-z, y, x'
'-z, -y, -x'
'x, y+1/2, z+1/2'
'-x, -y+1/2, z+1/2'
'-x, y+1/2, -z+1/2'
'x, -y+1/2, -z+1/2'
'z, x+1/2, y+1/2'
'z, -x+1/2, -y+1/2'
'-z, -x+1/2, y+1/2'
'-z, x+1/2, -y+1/2'
'y, z+1/2, x+1/2'
'-y, z+1/2, -x+1/2'
'y, -z+1/2, -x+1/2'
'-y, -z+1/2, x+1/2'
'y, x+1/2, -z+1/2'
'-y, -x+1/2, -z+1/2'
'y, -x+1/2, z+1/2'
'-y, x+1/2, z+1/2'
'x, z+1/2, -y+1/2'
'-x, z+1/2, y+1/2'
'-x, -z+1/2, -y+1/2'
'x, -z+1/2, y+1/2'
'z, y+1/2, -x+1/2'
'z, -y+1/2, x+1/2'
'-z, y+1/2, x+1/2'
'-z, -y+1/2, -x+1/2'
'x+1/2, y, z+1/2'
'-x+1/2, -y, z+1/2'
'-x+1/2, y, -z+1/2'
'x+1/2, -y, -z+1/2'
'z+1/2, x, y+1/2'
'z+1/2, -x, -y+1/2'
'-z+1/2, -x, y+1/2'
'-z+1/2, x, -y+1/2'
'y+1/2, z, x+1/2'
'-y+1/2, z, -x+1/2'
'y+1/2, -z, -x+1/2'
'-y+1/2, -z, x+1/2'
'y+1/2, x, -z+1/2'
'-y+1/2, -x, -z+1/2'
'y+1/2, -x, z+1/2'
'-y+1/2, x, z+1/2'
'x+1/2, z, -y+1/2'
'-x+1/2, z, y+1/2'
'-x+1/2, -z, -y+1/2'
'x+1/2, -z, y+1/2'
'z+1/2, y, -x+1/2'
'z+1/2, -y, x+1/2'
'-z+1/2, y, x+1/2'
'-z+1/2, -y, -x+1/2'
'x+1/2, y+1/2, z'
'-x+1/2, -y+1/2, z'
'-x+1/2, y+1/2, -z'
'x+1/2, -y+1/2, -z'
'z+1/2, x+1/2, y'
'z+1/2, -x+1/2, -y'
'-z+1/2, -x+1/2, y'
'-z+1/2, x+1/2, -y'
'y+1/2, z+1/2, x'
'-y+1/2, z+1/2, -x'
'y+1/2, -z+1/2, -x'
'-y+1/2, -z+1/2, x'
'y+1/2, x+1/2, -z'
'-y+1/2, -x+1/2, -z'
'y+1/2, -x+1/2, z'
'-y+1/2, x+1/2, z'
'x+1/2, z+1/2, -y'
'-x+1/2, z+1/2, y'
'-x+1/2, -z+1/2, -y'
'x+1/2, -z+1/2, y'
'z+1/2, y+1/2, -x'
'z+1/2, -y+1/2, x'
'-z+1/2, y+1/2, x'
'-z+1/2, -y+1/2, -x'
'-x, -y, -z'
'x, y, -z'
'x, -y, z'
'-x, y, z'
'-z, -x, -y'
'-z, x, y'
'z, x, -y'
'z, -x, y'
'-y, -z, -x'
'y, -z, x'
'-y, z, x'
'y, z, -x'
'-y, -x, z'
'y, x, z'
'-y, x, -z'
'y, -x, -z'
'-x, -z, y'
'x, -z, -y'
'x, z, y'
'-x, z, -y'
'-z, -y, x'
'-z, y, -x'
'z, -y, -x'
'z, y, x'
'-x, -y+1/2, -z+1/2'
'x, y+1/2, -z+1/2'
'x, -y+1/2, z+1/2'
'-x, y+1/2, z+1/2'
'-z, -x+1/2, -y+1/2'
'-z, x+1/2, y+1/2'
'z, x+1/2, -y+1/2'
'z, -x+1/2, y+1/2'
'-y, -z+1/2, -x+1/2'
'y, -z+1/2, x+1/2'
'-y, z+1/2, x+1/2'
'y, z+1/2, -x+1/2'
'-y, -x+1/2, z+1/2'
'y, x+1/2, z+1/2'
'-y, x+1/2, -z+1/2'
'y, -x+1/2, -z+1/2'
'-x, -z+1/2, y+1/2'
'x, -z+1/2, -y+1/2'
'x, z+1/2, y+1/2'
'-x, z+1/2, -y+1/2'
'-z, -y+1/2, x+1/2'
'-z, y+1/2, -x+1/2'
'z, -y+1/2, -x+1/2'
'z, y+1/2, x+1/2'
'-x+1/2, -y, -z+1/2'
'x+1/2, y, -z+1/2'
'x+1/2, -y, z+1/2'
'-x+1/2, y, z+1/2'
'-z+1/2, -x, -y+1/2'
'-z+1/2, x, y+1/2'
'z+1/2, x, -y+1/2'
'z+1/2, -x, y+1/2'
'-y+1/2, -z, -x+1/2'
'y+1/2, -z, x+1/2'
'-y+1/2, z, x+1/2'
'y+1/2, z, -x+1/2'
'-y+1/2, -x, z+1/2'
'y+1/2, x, z+1/2'
'-y+1/2, x, -z+1/2'
'y+1/2, -x, -z+1/2'
'-x+1/2, -z, y+1/2'
'x+1/2, -z, -y+1/2'
'x+1/2, z, y+1/2'
'-x+1/2, z, -y+1/2'
'-z+1/2, -y, x+1/2'
'-z+1/2, y, -x+1/2'
'z+1/2, -y, -x+1/2'
'z+1/2, y, x+1/2'
'-x+1/2, -y+1/2, -z'
'x+1/2, y+1/2, -z'
'x+1/2, -y+1/2, z'
'-x+1/2, y+1/2, z'
'-z+1/2, -x+1/2, -y'
'-z+1/2, x+1/2, y'
'z+1/2, x+1/2, -y'
'z+1/2, -x+1/2, y'
'-y+1/2, -z+1/2, -x'
'y+1/2, -z+1/2, x'
'-y+1/2, z+1/2, x'
'y+1/2, z+1/2, -x'
'-y+1/2, -x+1/2, z'
'y+1/2, x+1/2, z'
'-y+1/2, x+1/2, -z'
'y+1/2, -x+1/2, -z'
'-x+1/2, -z+1/2, y'
'x+1/2, -z+1/2, -y'
'x+1/2, z+1/2, y'
'-x+1/2, z+1/2, -y'
'-z+1/2, -y+1/2, x'
'-z+1/2, y+1/2, -x'
'z+1/2, -y+1/2, -x'
'z+1/2, y+1/2, x'

loop_
_atom_site_label
_atom_site_type_symbol
_atom_site_fract_x
_atom_site_fract_y
_atom_site_fract_z
_atom_site_U_iso_or_equiv
_atom_site_adp_type
_atom_site_occupancy
_atom_site_site_symmetry_order
_atom_site_calc_flag
_atom_site_refinement_flags_posn
_atom_site_refinement_flags_adp
_atom_site_refinement_flags_occupancy
Li1 Li 0.2500 0.2500 0.2500 0.0191(9) Uani 0.9166 24 d S T P
Li2 Li 0.5000 0.0000 0.0000 0.086(17) Uani 0.5002 48 d S T P
Si Si 0.2500 0.2500 0.2500 0.0191(9) Uani 0.0833 24 d S T P
P P 0.0000 0.0000 0.0000 0.0263(5) Uani 1 48 d S T P

loop_
_atom_site_aniso_label
_atom_site_aniso_U_11
_atom_site_aniso_U_22
_atom_site_aniso_U_33
_atom_site_aniso_U_23
_atom_site_aniso_U_13
_atom_site_aniso_U_12
Li1 0.0191(9) 0.0191(9) 0.0191(9) 0.000 0.000 0.000
Li2 0.086(17) 0.086(17) 0.086(17) 0.000 0.000 0.000
Si 0.0191(9) 0.0191(9) 0.0191(9) 0.000 0.000 0.000
P 0.0263(5) 0.0263(5) 0.0263(5) 0.000 0.000 0.000

loop_
_atom_type_symbol
_atom_type_description
_atom_type_scat_dispersion_real
_atom_type_scat_dispersion_imag
_atom_type_scat_source
Li Li -0.0003 0.0001 'International Tables Vol C Tables 4.2.6.8 and 6.1.1.4'
Si Si 0.0817 0.0704 'International Tables Vol C Tables 4.2.6.8 and 6.1.1.4'
P P 0.1023 0.0942 'International Tables Vol C Tables 4.2.6.8 and 6.1.1.4'

loop_
_geom_angle_atom_site_label_1
_geom_angle_atom_site_label_2
_geom_angle_atom_site_label_3
_geom_angle
_geom_angle_site_symmetry_1
_geom_angle_site_symmetry_3
Li2 Li1 P 180.0 25 .
Li2 Li1 P 70.529(1) 25 73
P Li1 P 109.471(1) . 73
Li2 Li1 P 70.5 25 49
P Li1 P 109.5 . 49
P Li1 P 109.5 73 49
Li2 Li1 P 70.5 25 25
P Li1 P 109.5 . 25
P Li1 P 109.5 73 25
P Li1 P 109.5 49 25
Li2 Li1 Li2 109.5 25 73_455
P Li1 Li2 70.5 . 73_455
P Li1 Li2 70.5 73 73_455
P Li1 Li2 180.0 49 73_455
P Li1 Li2 70.5 25 73_455
Li2 Li1 Li2 109.5 25 49_455
P Li1 Li2 70.529(1) . 49_455
P Li1 Li2 180.0 73 49_455
P Li1 Li2 70.5 49 49_455
P Li1 Li2 70.5 25 49_455
Li2 Li1 Li2 109.5 73_455 49_455
Li2 Li1 Li2 109.5 25 .
P Li1 Li2 70.5 . .
P Li1 Li2 70.5 73 .
P Li1 Li2 70.5 49 .
P Li1 Li2 180.0 25 .
Li2 Li1 Li2 109.5 73_455 .
Li2 Li1 Li2 109.5 49_455 .
Li2 Li1 Li1 125.3 25 121
P Li1 Li1 54.7 . 121
P Li1 Li1 125.3 73 121
P Li1 Li1 125.3 49 121
P Li1 Li1 54.7 25 121
Li2 Li1 Li1 54.7 73_455 121
Li2 Li1 Li1 54.7 49_455 121
Li2 Li1 Li1 125.3 . 121
Li2 Li1 Li1 54.7 25 169_556
P Li1 Li1 125.3 . 169_556
P Li1 Li1 125.3 73 169_556
P Li1 Li1 54.7 49 169_556
P Li1 Li1 54.7 25 169_556
Li2 Li1 Li1 125.3 73_455 169_556
Li2 Li1 Li1 54.7 49_455 169_556
Li2 Li1 Li1 125.3 . 169_556
Li1 Li1 Li1 90.0 121 169_556
Li2 Li1 Li1 125.3 25 169
P Li1 Li1 54.7 . 169
P Li1 Li1 54.7 73 169
P Li1 Li1 125.3 49 169
P Li1 Li1 125.3 25 169
Li2 Li1 Li1 54.7 73_455 169
Li2 Li1 Li1 125.3 49_455 169
Li2 Li1 Li1 54.7 . 169
Li1 Li1 Li1 90.0 121 169
Li1 Li1 Li1 180.0 169_556 169
Li2 Li1 Li1 54.7 25 145_565
P Li1 Li1 125.3 . 145_565
P Li1 Li1 54.7 73 145_565
P Li1 Li1 125.3 49 145_565
P Li1 Li1 54.7 25 145_565
Li2 Li1 Li1 54.7 73_455 145_565
Li2 Li1 Li1 125.3 49_455 145_565
Li2 Li1 Li1 125.3 . 145_565
Li1 Li1 Li1 90.0 121 145_565
Li1 Li1 Li1 90.0 169_556 145_565
Li1 Li1 Li1 90.0 169 145_565
Si Li2 Si 180.0 121_655 25_544
Si Li2 Li1 0.0 121_655 121_655
Si Li2 Li1 180.0 25_544 121_655
Si Li2 Li1 180.0 121_655 25_544
Si Li2 Li1 0.0 25_544 25_544
Li1 Li2 Li1 180.0 121_655 25_544
Si Li2 Si 109.5 121_655 169
Si Li2 Si 70.5 25_544 169
Li1 Li2 Si 109.5 121_655 169
Li1 Li2 Si 70.5 25_544 169
Si Li2 Li1 70.5 121_655 49_554
Si Li2 Li1 109.5 25_544 49_554
Li1 Li2 Li1 70.5 121_655 49_554
Li1 Li2 Li1 109.471(1) 25_544 49_554
Si Li2 Li1 70.5 169 49_554
Si Li2 Li1 70.5 121_655 73_545
Si Li2 Li1 109.5 25_544 73_545
Li1 Li2 Li1 70.5 121_655 73_545
Li1 Li2 Li1 109.5 25_544 73_545
Si Li2 Li1 180.0 169 73_545
Li1 Li2 Li1 109.471(1) 49_554 73_545
Si Li2 Li1 109.5 121_655 97_655
Si Li2 Li1 70.5 25_544 97_655
Li1 Li2 Li1 109.5 121_655 97_655
Li1 Li2 Li1 70.5 25_544 97_655
Si Li2 Li1 109.5 169 97_655
Li1 Li2 Li1 70.5 49_554 97_655
Li1 Li2 Li1 70.5 73_545 97_655
Si Li2 Si 109.5 121_655 145
Si Li2 Si 70.5 25_544 145
Li1 Li2 Si 109.5 121_655 145
Li1 Li2 Si 70.5 25_544 145
Si Li2 Si 109.5 169 145
Li1 Li2 Si 180.0 49_554 145
Li1 Li2 Si 70.5 73_545 145
Li1 Li2 Si 109.5 97_655 145
Si Li2 Li1 109.5 121_655 145
Si Li2 Li1 70.5 25_544 145
Li1 Li2 Li1 109.5 121_655 145
Li1 Li2 Li1 70.5 25_544 145
Si Li2 Li1 109.5 169 145
Li1 Li2 Li1 180.0 49_554 145
Li1 Li2 Li1 70.5 73_545 145
Li1 Li2 Li1 109.5 97_655 145
Si Li2 Li1 0.0 145 145
Si Li2 Li1 109.5 121_655 169
Si Li2 Li1 70.5 25_544 169
Li1 Li2 Li1 109.5 121_655 169
Li1 Li2 Li1 70.5 25_544 169
Si Li2 Li1 0.0 169 169
Li1 Li2 Li1 70.5 49_554 169
Li1 Li2 Li1 180.0 73_545 169
Li1 Li2 Li1 109.5 97_655 169
Si Li2 Li1 109.5 145 169
Li1 Li2 Li1 109.5 145 169
Si P Li1 180.0 97 .
Si P Li1 0.0 97 97
Li1 P Li1 180.0 . 97
Si P Si 109.5 97 169
Li1 P Si 70.5 . 169
Li1 P Si 109.5 97 169
Si P Li1 70.5 97 49_454
Li1 P Li1 109.5 . 49_454
Li1 P Li1 70.5 97 49_454
Si P Li1 70.5 169 49_454
Si P Li1 70.5 97 73_445
Li1 P Li1 109.5 . 73_445
Li1 P Li1 70.5 97 73_445
Si P Li1 180.0 169 73_445
Li1 P Li1 109.5 49_454 73_445
Si P Li1 70.5 97 25_544
Li1 P Li1 109.5 . 25_544
Li1 P Li1 70.5 97 25_544
Si P Li1 70.5 169 25_544
Li1 P Li1 109.5 49_454 25_544
Li1 P Li1 109.5 73_445 25_544
Si P Li1 109.5 97 121
Li1 P Li1 70.5 . 121
Li1 P Li1 109.5 97 121
Si P Li1 109.5 169 121
Li1 P Li1 70.5 49_454 121
Li1 P Li1 70.5 73_445 121
Li1 P Li1 180.0 25_544 121
Si P Li1 109.5 97 145
Li1 P Li1 70.5 . 145
Li1 P Li1 109.5 97 145
Si P Li1 109.5 169 145
Li1 P Li1 180.0 49_454 145
Li1 P Li1 70.5 73_445 145
Li1 P Li1 70.5 25_544 145
Li1 P Li1 109.5 121 145
Si P Li1 109.5 97 169
Li1 P Li1 70.5 . 169
Li1 P Li1 109.5 97 169
Si P Li1 0.0 169 169
Li1 P Li1 70.5 49_454 169
Li1 P Li1 180.0 73_445 169
Li1 P Li1 70.5 25_544 169
Li1 P Li1 109.5 121 169
Li1 P Li1 109.5 145 169
Si P Si 109.5 97 145
Li1 P Si 70.5 . 145
Li1 P Si 109.5 97 145
Si P Si 109.5 169 145
Li1 P Si 180.0 49_454 145
Li1 P Si 70.5 73_445 145
Li1 P Si 70.5 25_544 145
Li1 P Si 109.5 121 145
Li1 P Si 0.0 145 145
Li1 P Si 109.5 169 145

loop_
_geom_bond_atom_site_label_1
_geom_bond_atom_site_label_2
_geom_bond_distance
_geom_bond_site_symmetry_2
Li1 Li2 2.5657(3) 25
Li1 P 2.5657(3) .
Li1 P 2.5657(3) 73
Li1 P 2.5657(3) 49
Li1 P 2.5657(3) 25
Li1 Li2 2.5657(3) 73_455
Li1 Li2 2.5657(3) 49_455
Li1 Li2 2.5657(3) .
Li1 Li1 2.9627(4) 121
Li1 Li1 2.9626(4) 169_556
Li1 Li1 2.9627(4) 169
Li1 Li1 2.9627(4) 145_565
Li2 Si 2.5657(3) 121_655
Li2 Si 2.5657(3) 25_544
Li2 Li1 2.5657(3) 121_655
Li2 Li1 2.5657(3) 25_544
Li2 Si 2.5657(3) 169
Li2 Li1 2.5657(3) 49_554
Li2 Li1 2.5657(3) 73_545
Li2 Li1 2.5657(3) 97_655
Li2 Si 2.5657(3) 145
Li2 Li1 2.5657(3) 145
Li2 Li1 2.5657(3) 169
P Si 2.5657(3) 97
P Li1 2.5657(3) 97
P Si 2.5657(3) 169
P Li1 2.5657(3) 49_454
P Li1 2.5657(3) 73_445
P Li1 2.5657(3) 25_544
P Li1 2.5657(3) 121
P Li1 2.5657(3) 145
P Li1 2.5657(3) 169
P Si 2.5657(3) 145
